data_4100210
loop_
_publ_author_name
'Kogut, E.; Wiencko, H. L.; Zhang, L; Cordeau, D. E.; Warren, T. H.'

_journal_name_full 'Journal of the American Chemical Society'
_journal_paper_doi 10.1021/ja0533186
_journal_year 2005
_chemical_formula_sum 'C28 H34 N3 Ni'
_chemical_formula_weight 471.29
_chemical_name_common {Me2NN]Ni(2,4-lutidine)
_space_group_IT_number 14
_symmetry_cell_setting monoclinic
_symmetry_space_group_name_Hall '-P 2ybc'
_symmetry_space_group_name_H-M 'P 1 21/c 1'
_cell_angle_alpha 90.00
_cell_angle_beta 100.581(8)
_cell_angle_gamma 90.00
_cell_formula_units_Z 4
_cell_length_a 8.822(3)
_cell_length_b 16.400(5)
_cell_length_c 17.952(6)
_cell_measurement_temperature 173(2)
_cell_volume 2553.2(14)
_diffrn_ambient_temperature 173(2)
_exptl_crystal_density_diffrn 1.226
_cod_depositor_comments
;
The following automatic conversions were performed:
'_symmetry_cell_setting' value 'Monoclinic' changed to 'monoclinic'
according to '/home/saulius/struct/CIF-dictionaries/cif_core.dic'
dictionary named 'cif_core.dic' version 2.4.1 from 2010-06-29.

Automatic conversion script
Id: cif_fix_enum 1527 2010-12-29 10:47:43Z saulius 
;
_cod_original_sg_symbol_H-M 'P 21/c'
_cod_database_code 4100210

loop_
_symmetry_equiv_pos_as_xyz
'x, y, z'
'-x, y+1/2, -z+1/2'
'-x, -y, -z'
'x, -y-1/2, z-1/2'

loop_
_atom_site_label
_atom_site_type_symbol
_atom_site_fract_x
_atom_site_fract_y
_atom_site_fract_z
_atom_site_U_iso_or_equiv
_atom_site_adp_type
_atom_site_occupancy
_atom_site_symmetry_multiplicity
_atom_site_calc_flag
_atom_site_refinement_flags
_atom_site_disorder_assembly
_atom_site_disorder_group
Ni1 Ni 0.27156(4) 0.00065(2) 0.278197(17) 0.02747(10) Uani 1 1 d . . .
N2 N 0.2704(2) -0.01491(11) 0.17183(11) 0.0246(5) Uani 1 1 d . . .
C17 C 0.1328(3) 0.09857(15) 0.10030(14) 0.0273(6) Uani 1 1 d . . .
N3 N 0.2337(3) 0.11524(12) 0.29611(11) 0.0275(5) Uani 1 1 d . . .
C6 C 0.3178(3) -0.12323(15) 0.38739(15) 0.0289(7) Uani 1 1 d . . .
N1 N 0.3001(2) -0.10863(12) 0.30768(11) 0.0265(5) Uani 1 1 d . . .
C23 C 0.0879(3) 0.22070(16) 0.34061(15) 0.0368(7) Uani 1 1 d . . .
H23 H 0.0027 0.2356 0.3633 0.044 Uiso 1 1 calc R . .
C22 C 0.1147(3) 0.13957(15) 0.32907(15) 0.0319(7) Uani 1 1 d . . .
C12 C 0.2693(3) 0.05506(15) 0.12406(14) 0.0252(6) Uani 1 1 d . . .
C25 C 0.3034(3) 0.25604(16) 0.28760(15) 0.0353(7) Uani 1 1 d . . .
H25 H 0.3720 0.2950 0.2730 0.042 Uiso 1 1 calc R . .
C7 C 0.1865(3) -0.14374(15) 0.41841(15) 0.0345(7) Uani 1 1 d . . .
C14 C 0.4052(3) 0.15137(16) 0.05905(14) 0.0341(7) Uani 1 1 d . . .
H14 H 0.4981 0.1699 0.0451 0.041 Uiso 1 1 calc R . .
C15 C 0.2710(4) 0.19331(17) 0.03449(15) 0.0396(8) Uani 1 1 d . . .
H15 H 0.2708 0.2400 0.0031 0.048 Uiso 1 1 calc R . .
C13 C 0.4079(3) 0.08181(16) 0.10427(14) 0.0292(7) Uani 1 1 d . . .
C24 C 0.1811(3) 0.28137(16) 0.32022(15) 0.0317(7) Uani 1 1 d . . .
C5 C 0.2580(4) -0.09652(16) 0.05585(14) 0.0392(8) Uani 1 1 d . . .
H5A H 0.1593 -0.0731 0.0312 0.059 Uiso 1 1 calc R . .
H5B H 0.2615 -0.1543 0.0424 0.059 Uiso 1 1 calc R . .
H5C H 0.3426 -0.0675 0.0388 0.059 Uiso 1 1 calc R . .
C3 C 0.2745(3) -0.08823(16) 0.14093(14) 0.0268(6) Uani 1 1 d . . .
C8 C 0.2072(4) -0.15422(16) 0.49662(17) 0.0466(9) Uani 1 1 d . . .
H8 H 0.1214 -0.1696 0.5187 0.056 Uiso 1 1 calc R . .
C1 C 0.3013(3) -0.17117(16) 0.26056(15) 0.0282(7) Uani 1 1 d . . .
C11 C 0.4609(3) -0.11150(16) 0.43333(15) 0.0348(7) Uani 1 1 d . . .
C21 C -0.0158(3) 0.07108(16) 0.12314(15) 0.0382(7) Uani 1 1 d . . .
H21A H -0.0511 0.0205 0.0965 0.057 Uiso 1 1 calc R . .
H21B H -0.0945 0.1134 0.1098 0.057 Uiso 1 1 calc R . .
H21C H 0.0019 0.0616 0.1779 0.057 Uiso 1 1 calc R . .
C4 C 0.3209(3) -0.25696(15) 0.29113(16) 0.0381(8) Uani 1 1 d . . .
H4A H 0.4206 -0.2618 0.3254 0.057 Uiso 1 1 calc R . .
H4B H 0.3169 -0.2954 0.2490 0.057 Uiso 1 1 calc R . .
H4C H 0.2377 -0.2695 0.3188 0.057 Uiso 1 1 calc R . .
C16 C 0.1361(3) 0.16735(15) 0.05554(14) 0.0343(7) Uani 1 1 d . . .
H16 H 0.0436 0.1971 0.0391 0.041 Uiso 1 1 calc R . .
C26 C 0.3255(3) 0.17424(17) 0.27635(15) 0.0333(7) Uani 1 1 d . . .
H26 H 0.4098 0.1584 0.2535 0.040 Uiso 1 1 calc R . .
C20 C 0.5568(3) 0.03764(17) 0.13278(17) 0.0437(8) Uani 1 1 d . . .
H20A H 0.5585 -0.0137 0.1049 0.065 Uiso 1 1 calc R . .
H20B H 0.5652 0.0260 0.1869 0.065 Uiso 1 1 calc R . .
H20C H 0.6438 0.0718 0.1251 0.065 Uiso 1 1 calc R . .
C19 C 0.5998(3) -0.08881(18) 0.39964(17) 0.0483(8) Uani 1 1 d . . .
H19A H 0.6864 -0.0757 0.4404 0.073 Uiso 1 1 calc R . .
H19B H 0.5752 -0.0412 0.3666 0.073 Uiso 1 1 calc R . .
H19C H 0.6279 -0.1347 0.3700 0.073 Uiso 1 1 calc R . .
C18 C 0.0305(3) -0.15410(17) 0.36893(16) 0.0439(8) Uani 1 1 d . . .
H18A H 0.0234 -0.2084 0.3458 0.066 Uiso 1 1 calc R . .
H18B H 0.0162 -0.1125 0.3291 0.066 Uiso 1 1 calc R . .
H18C H -0.0498 -0.1482 0.3997 0.066 Uiso 1 1 calc R . .
C28 C 0.1501(4) 0.36971(15) 0.33370(16) 0.0444(8) Uani 1 1 d . . .
H28A H 0.0391 0.3802 0.3203 0.067 Uiso 1 1 calc R . .
H28B H 0.2047 0.4037 0.3023 0.067 Uiso 1 1 calc R . .
H28C H 0.1863 0.3828 0.3873 0.067 Uiso 1 1 calc R . .
C9 C 0.3477(4) -0.14295(17) 0.54270(17) 0.0501(9) Uani 1 1 d . . .
H9 H 0.3581 -0.1494 0.5960 0.060 Uiso 1 1 calc R . .
C27 C 0.0155(4) 0.07304(16) 0.35188(19) 0.0588(10) Uani 1 1 d . . .
H27A H -0.0218 0.0380 0.3081 0.088 Uiso 1 1 calc R . .
H27B H -0.0727 0.0973 0.3699 0.088 Uiso 1 1 calc R . .
H27C H 0.0761 0.0404 0.3925 0.088 Uiso 1 1 calc R . .
C10 C 0.4742(4) -0.12214(17) 0.51137(16) 0.0479(9) Uani 1 1 d . . .
H10 H 0.5717 -0.1150 0.5434 0.057 Uiso 1 1 calc R . .
C2 C 0.2879(3) -0.16069(15) 0.18232(14) 0.0276(6) Uani 1 1 d . . .
H2 H 0.2879 -0.2093 0.1536 0.033 Uiso 1 1 calc R . .

loop_
_atom_site_aniso_label
_atom_site_aniso_U_11
_atom_site_aniso_U_22
_atom_site_aniso_U_33
_atom_site_aniso_U_23
_atom_site_aniso_U_13
_atom_site_aniso_U_12
Ni1 0.0340(2) 0.02394(17) 0.02532(17) 0.00034(18) 0.00779(14) 0.0028(2)
N2 0.0252(12) 0.0224(13) 0.0262(11) 0.0012(9) 0.0044(10) -0.0007(10)
C17 0.0302(17) 0.0284(15) 0.0229(14) -0.0022(12) 0.0034(13) -0.0028(14)
N3 0.0308(14) 0.0274(13) 0.0244(12) -0.0005(10) 0.0055(11) -0.0013(11)
C6 0.0397(18) 0.0196(14) 0.0284(15) 0.0012(12) 0.0091(14) 0.0054(14)
N1 0.0299(14) 0.0276(13) 0.0221(12) 0.0016(10) 0.0056(10) 0.0024(11)
C23 0.0348(18) 0.0368(17) 0.0432(18) -0.0102(14) 0.0184(15) 0.0016(15)
C22 0.0391(18) 0.0262(15) 0.0351(16) -0.0060(13) 0.0189(15) -0.0019(14)
C12 0.0309(17) 0.0250(15) 0.0196(14) -0.0017(11) 0.0039(13) 0.0016(13)
C25 0.0357(19) 0.0264(16) 0.0443(19) -0.0009(14) 0.0087(16) -0.0072(15)
C7 0.047(2) 0.0248(16) 0.0348(17) 0.0022(13) 0.0152(16) 0.0017(14)
C14 0.0380(19) 0.0382(17) 0.0284(15) -0.0019(13) 0.0125(14) -0.0125(15)
C15 0.054(2) 0.0305(17) 0.0317(17) 0.0033(13) 0.0016(16) -0.0107(17)
C13 0.0296(17) 0.0347(16) 0.0237(14) -0.0015(12) 0.0059(13) -0.0027(14)
C24 0.0341(17) 0.0268(15) 0.0322(16) -0.0026(13) 0.0006(14) 0.0018(14)
C5 0.057(2) 0.0327(16) 0.0287(16) -0.0046(13) 0.0104(15) -0.0029(16)
C3 0.0235(16) 0.0324(16) 0.0253(15) -0.0025(13) 0.0068(13) -0.0012(14)
C8 0.070(3) 0.0370(18) 0.0389(19) 0.0039(15) 0.0252(19) -0.0047(18)
C1 0.0226(16) 0.0270(16) 0.0357(17) 0.0020(13) 0.0074(13) 0.0017(13)
C11 0.0391(19) 0.0329(17) 0.0306(17) 0.0002(13) 0.0015(15) 0.0047(15)
C21 0.0300(17) 0.0450(18) 0.0394(18) 0.0079(14) 0.0055(14) 0.0013(15)
C4 0.048(2) 0.0297(17) 0.0394(18) 0.0028(14) 0.0137(16) 0.0061(15)
C16 0.0386(19) 0.0278(16) 0.0329(16) 0.0016(13) -0.0029(14) 0.0036(15)
C26 0.0289(17) 0.0358(18) 0.0372(17) -0.0041(14) 0.0113(14) 0.0002(15)
C20 0.0294(17) 0.0490(19) 0.055(2) 0.0029(16) 0.0144(16) -0.0026(16)
C19 0.0359(19) 0.056(2) 0.051(2) -0.0004(17) 0.0021(17) 0.0017(17)
C18 0.041(2) 0.0426(18) 0.051(2) 0.0042(15) 0.0166(17) -0.0016(16)
C28 0.050(2) 0.0284(16) 0.053(2) -0.0066(14) 0.0053(17) 0.0011(15)
C9 0.080(3) 0.042(2) 0.0282(18) 0.0016(15) 0.0097(19) -0.0016(19)
C27 0.075(3) 0.0360(19) 0.082(3) -0.0076(17) 0.058(2) -0.0100(18)
C10 0.059(2) 0.0413(18) 0.037(2) -0.0009(15) -0.0085(17) 0.0056(18)
C2 0.0315(17) 0.0240(15) 0.0285(15) -0.0025(12) 0.0087(13) 0.0019(13)

loop_
_geom_bond_atom_site_label_1
_geom_bond_atom_site_label_2
_geom_bond_distance
_geom_bond_site_symmetry_2
_geom_bond_publ_flag
Ni1 N1 1.873(2) . ?
Ni1 N2 1.925(2) . ?
Ni1 N3 1.946(2) . ?
N2 C3 1.328(3) . ?
N2 C12 1.431(3) . ?
C17 C16 1.388(3) . ?
C17 C12 1.397(3) . ?
C17 C21 1.513(3) . ?
N3 C26 1.350(3) . ?
N3 C22 1.356(3) . ?
C6 C11 1.389(4) . ?
C6 C7 1.414(4) . ?
C6 N1 1.431(3) . ?
N1 C1 1.331(3) . ?
C23 C22 1.374(3) . ?
C23 C24 1.382(3) . ?
C22 C27 1.502(3) . ?
C12 C13 1.405(3) . ?
C25 C26 1.376(3) . ?
C25 C24 1.383(4) . ?
C7 C8 1.393(4) . ?
C7 C18 1.505(4) . ?
C14 C15 1.370(4) . ?
C14 C13 1.398(3) . ?
C15 C16 1.380(4) . ?
C13 C20 1.505(4) . ?
C24 C28 1.502(3) . ?
C5 C3 1.514(3) . ?
C3 C2 1.395(3) . ?
C8 C9 1.371(4) . ?
C1 C2 1.398(3) . ?
C1 C4 1.509(3) . ?
C11 C10 1.395(4) . ?
C11 C19 1.509(4) . ?
C9 C10 1.381(4) . ?
